data_9004123
loop_
_publ_author_name
'Horiuchi, H.'
'Wuensch, B. J.'

_publ_section_title
;
 Lindstromite, Cu3Pb3Bi7S15: Its space group and ordering scheme
 for metal atoms in the crystal structure
;
_journal_name_full 'The Canadian Mineralogist'
_journal_page_first 527
_journal_page_last 535
_journal_volume 15
_journal_year 1977
_chemical_formula_sum 'Bi7 Cu3 Pb3 S15'
_chemical_name_mineral Lindstromite
_space_group_IT_number 62
_symmetry_space_group_name_Hall '-P 2c 2ab'
_symmetry_space_group_name_H-M 'P b n m'
_cell_angle_alpha 90
_cell_angle_beta 90
_cell_angle_gamma 90
_cell_length_a 56.115
_cell_length_b 11.5695
_cell_length_c 4.001
_cell_formula_units_Z 4
_cell_volume 2597.539
_database_code_amcsd 0005146
_exptl_crystal_density_diffrn 7.048
_cod_original_formula_sum 'Bi7 Pb3 Cu3 S15'
_cod_database_code 9004123

loop_
_space_group_symop_operation_xyz
x,y,z
x,y,1/2-z
-x,-y,1/2+z
1/2+x,1/2-y,1/2+z
1/2-x,1/2+y,1/2-z
1/2-x,1/2+y,z
1/2+x,1/2-y,-z
-x,-y,-z

loop_
_atom_site_label
_atom_site_fract_x
_atom_site_fract_y
_atom_site_fract_z
_atom_site_U_iso_or_equiv
Bi1 0.03830 0.01850 0.25000 0.02913
Bi2 0.23760 0.02020 0.25000 0.03040
Bi3 0.43550 0.02220 0.25000 0.03546
Bi4 0.63500 0.01740 0.25000 0.02660
Bi5 0.83340 0.01500 0.25000 0.03166
Bi6 0.19250 0.34690 0.25000 0.03546
Bi7 0.39160 0.34560 0.25000 0.02533
Pb1 0.60080 0.32660 0.25000 0.02406
Pb2 0.79920 0.32480 0.25000 0.03040
Pb3 0.99830 0.33170 0.25000 0.03293
Cu1 0.54190 0.22800 0.25000 0.03293
Cu2 0.74190 0.22800 0.25000 0.04813
Cu3 0.94130 0.22500 0.25000 0.01520
S1 0.12910 0.04400 0.25000 0.01646
S2 0.32710 0.05100 0.25000 0.00633
S3 0.52720 0.04800 0.25000 0.01900
S4 0.72790 0.05500 0.25000 0.05066
S5 0.92410 0.05200 0.25000 ?
S6 0.05870 0.21100 0.25000 0.03166
S7 0.26310 0.21500 0.25000 0.01646
S8 0.45990 0.21100 0.25000 0.02406
S9 0.66080 0.21200 0.25000 0.04053
S10 0.86200 0.21300 0.25000 0.02660
S11 0.10830 0.38900 0.25000 0.03040
S12 0.31060 0.36900 0.25000 0.03673
S13 0.51050 0.38900 0.25000 0.04433
S14 0.71170 0.36800 0.25000 0.04053
S15 0.91150 0.36800 0.25000 0.01900

loop_
_cod_related_entry_id
_cod_related_entry_database
_cod_related_entry_code
1 AMCSD 0005146
